data_1506218
loop_
_publ_author_name
'Chebny, Vincent J.'
'Dhar, Dwairath'
'Lindeman, Sergey V.'
'Rathore, Rajendra'

_publ_section_title
;
 Simultaneous ejection of six electrons at a constant potential by
 hexakis(4-ferrocenylphenyl)benzene.
;
_journal_issue 22
_journal_name_full 'Organic letters'
_journal_page_first 5041
_journal_page_last 5044
_journal_paper_doi 10.1021/ol061904d
_journal_volume 8
_journal_year 2006
_chemical_formula_sum 'C34 H26 Fe2'
_chemical_formula_weight 546.25
_chemical_name_systematic
; 
 ? 
;
_space_group_IT_number 14
_symmetry_cell_setting monoclinic
_symmetry_space_group_name_Hall '-P 2ybc'
_symmetry_space_group_name_H-M 'P 1 21/c 1'
_atom_sites_solution_hydrogens difmap
_atom_sites_solution_primary direct
_atom_sites_solution_secondary difmap
_audit_creation_method SHELXL-97
_cell_angle_alpha 90.00
_cell_angle_beta 104.579(2)
_cell_angle_gamma 90.00
_cell_formula_units_Z 2
_cell_length_a 12.6557(6)
_cell_length_b 7.8068(4)
_cell_length_c 12.6535(6)
_cell_measurement_reflns_used 4226
_cell_measurement_temperature 100(2)
_cell_measurement_theta_max 60
_cell_measurement_theta_min 4
_cell_volume 1209.92(10)
_computing_cell_refinement 'SAINT v7.23A (Bruker, 2005)'
_computing_data_collection 'APEX2 v2.0-2 (Bruker, 2005)'
_computing_data_reduction 'SADABS-2004/1 (Bruker, 2005)'
_computing_molecular_graphics 'XP v5.1 (Bruker, 1998)'
_computing_publication_material 'XCIF v6.12 (Bruker, 2001)'
_computing_structure_refinement 'SHELXL-97 v.97-2 (Sheldrick, 1993-1997)'
_computing_structure_solution 'XS/SHELXTL v6.12 (Bruker, 2001)'
_diffrn_ambient_temperature 100(2)
_diffrn_measured_fraction_theta_full 0.980
_diffrn_measured_fraction_theta_max 0.980
_diffrn_measurement_device_type 'Bruker APEX2 CCD detector'
_diffrn_measurement_method '\w scans'
_diffrn_radiation_monochromator graphite
_diffrn_radiation_source 'fine-focus sealed tube'
_diffrn_radiation_type CuK\a
_diffrn_radiation_wavelength 1.54178
_diffrn_reflns_av_R_equivalents 0.0452
_diffrn_reflns_av_sigmaI/netI 0.0346
_diffrn_reflns_limit_h_max 13
_diffrn_reflns_limit_h_min -14
_diffrn_reflns_limit_k_max 8
_diffrn_reflns_limit_k_min 0
_diffrn_reflns_limit_l_max 14
_diffrn_reflns_limit_l_min 0
_diffrn_reflns_number 9237
_diffrn_reflns_theta_full 60.89
_diffrn_reflns_theta_max 60.89
_diffrn_reflns_theta_min 3.61
_exptl_absorpt_coefficient_mu 9.765
_exptl_absorpt_correction_T_max 0.8287
_exptl_absorpt_correction_T_min 0.1640
_exptl_absorpt_correction_type numerical
_exptl_crystal_colour orange
_exptl_crystal_density_diffrn 1.499
_exptl_crystal_density_method 'not measured'
_exptl_crystal_description plate
_exptl_crystal_F_000 564
_exptl_crystal_size_max 0.29
_exptl_crystal_size_mid 0.25
_exptl_crystal_size_min 0.02
_refine_diff_density_max 0.392
_refine_diff_density_min -0.251
_refine_diff_density_rms 0.058
_refine_ls_extinction_method none
_refine_ls_goodness_of_fit_ref 1.052
_refine_ls_hydrogen_treatment refall
_refine_ls_matrix_type full
_refine_ls_number_parameters 215
_refine_ls_number_reflns 1803
_refine_ls_number_restraints 0
_refine_ls_restrained_S_all 1.052
_refine_ls_R_factor_all 0.0438
_refine_ls_R_factor_gt 0.0345
_refine_ls_shift/su_max 0.001
_refine_ls_shift/su_mean 0.000
_refine_ls_structure_factor_coef Fsqd
_refine_ls_weighting_details 'calc w=1/[\s^2^(Fo^2^)+(0.0407P)^2^+0.6911P] where P=(Fo^2^+2Fc^2^)/3'
_refine_ls_weighting_scheme calc
_refine_ls_wR_factor_gt 0.0745
_refine_ls_wR_factor_ref 0.0779
_reflns_number_gt 1555
_reflns_number_total 1803
_reflns_threshold_expression >2sigma(I)
_cod_data_source_file ol061904dsi20060918_040349.cif
_cod_data_source_block raj5da
_cod_original_sg_symbol_H-M 'P 21/c'
_cod_database_code 1506218

loop_
_symmetry_equiv_pos_as_xyz
'x, y, z'
'-x, y+1/2, -z+1/2'
'-x, -y, -z'
'x, -y-1/2, z-1/2'

loop_
_atom_site_label
_atom_site_type_symbol
_atom_site_fract_x
_atom_site_fract_y
_atom_site_fract_z
_atom_site_U_iso_or_equiv
_atom_site_adp_type
_atom_site_occupancy
_atom_site_symmetry_multiplicity
_atom_site_calc_flag
Fe1 Fe 0.82811(3) 0.17606(5) 0.08244(3) 0.01746(17) Uani 1 1 d
C1 C 0.7133(2) -0.0019(3) 0.0976(2) 0.0192(7) Uani 1 1 d
C2 C 0.8109(2) -0.0837(4) 0.0837(2) 0.0214(7) Uani 1 1 d
C3 C 0.8289(2) -0.0288(4) -0.0175(2) 0.0240(7) Uani 1 1 d
C4 C 0.7434(2) 0.0840(4) -0.0675(2) 0.0248(7) Uani 1 1 d
C5 C 0.6724(2) 0.1011(4) 0.0024(2) 0.0204(7) Uani 1 1 d
C6 C 0.9627(2) 0.3267(4) 0.0887(3) 0.0247(7) Uani 1 1 d
C7 C 0.8679(3) 0.4305(4) 0.0732(3) 0.0279(7) Uani 1 1 d
C8 C 0.8213(2) 0.4017(4) 0.1631(3) 0.0267(7) Uani 1 1 d
C9 C 0.8879(2) 0.2811(4) 0.2334(3) 0.0253(7) Uani 1 1 d
C10 C 0.9755(3) 0.2344(4) 0.1873(2) 0.0239(7) Uani 1 1 d
C11 C 0.6652(2) -0.0095(3) 0.1921(2) 0.0177(6) Uani 1 1 d
C12 C 0.5766(3) 0.0959(4) 0.1953(3) 0.0272(7) Uani 1 1 d
C13 C 0.5312(3) 0.0966(4) 0.2831(3) 0.0283(8) Uani 1 1 d
C14 C 0.5715(2) -0.0104(3) 0.3727(2) 0.0181(6) Uani 1 1 d
C15 C 0.6580(2) -0.1194(4) 0.3700(2) 0.0207(7) Uani 1 1 d
C16 C 0.7042(2) -0.1176(4) 0.2816(2) 0.0198(7) Uani 1 1 d
C17 C 0.5220(2) -0.0055(4) 0.4635(2) 0.0211(7) Uani 1 1 d
H2 H 0.857(2) -0.151(3) 0.136(2) 0.014(7) Uiso 1 1 d
H3 H 0.889(2) -0.057(3) -0.043(2) 0.015(7) Uiso 1 1 d
H4 H 0.734(2) 0.144(4) -0.135(3) 0.025(8) Uiso 1 1 d
H5 H 0.613(2) 0.171(3) -0.012(2) 0.012(7) Uiso 1 1 d
H6 H 1.004(3) 0.319(4) 0.042(3) 0.033(9) Uiso 1 1 d
H7 H 0.841(3) 0.497(4) 0.013(3) 0.040(10) Uiso 1 1 d
H8 H 0.757(2) 0.447(3) 0.170(2) 0.016(7) Uiso 1 1 d
H9 H 0.876(2) 0.233(4) 0.297(3) 0.024(8) Uiso 1 1 d
H10 H 1.026(2) 0.155(4) 0.216(2) 0.023(8) Uiso 1 1 d
H12 H 0.550(2) 0.171(4) 0.135(3) 0.031(9) Uiso 1 1 d
H13 H 0.474(3) 0.170(4) 0.285(3) 0.040(10) Uiso 1 1 d
H15 H 0.684(2) -0.198(4) 0.428(2) 0.019(8) Uiso 1 1 d
H16 H 0.763(2) -0.191(4) 0.282(2) 0.025(8) Uiso 1 1 d

loop_
_atom_site_aniso_label
_atom_site_aniso_U_11
_atom_site_aniso_U_22
_atom_site_aniso_U_33
_atom_site_aniso_U_23
_atom_site_aniso_U_13
_atom_site_aniso_U_12
Fe1 0.0182(2) 0.0193(3) 0.0158(3) -0.0004(2) 0.00588(17) -0.0009(2)
C1 0.0222(15) 0.0186(16) 0.0163(16) -0.0010(12) 0.0042(12) -0.0030(12)
C2 0.0234(16) 0.0200(17) 0.0206(17) -0.0035(14) 0.0051(13) 0.0000(13)
C3 0.0261(17) 0.0254(17) 0.0244(18) -0.0094(14) 0.0138(14) -0.0051(14)
C4 0.0294(18) 0.0327(19) 0.0135(17) -0.0034(14) 0.0075(13) -0.0072(15)
C5 0.0185(15) 0.0250(17) 0.0168(16) -0.0045(13) 0.0028(12) -0.0022(14)
C6 0.0219(16) 0.0257(17) 0.0284(19) -0.0006(15) 0.0101(14) -0.0057(14)
C7 0.0288(17) 0.0185(18) 0.034(2) 0.0047(15) 0.0027(14) -0.0047(14)
C8 0.0207(16) 0.0234(17) 0.037(2) -0.0108(15) 0.0089(14) -0.0036(15)
C9 0.0287(17) 0.0264(19) 0.0204(18) -0.0071(14) 0.0052(14) -0.0073(14)
C10 0.0215(16) 0.0213(17) 0.0258(18) -0.0023(14) 0.0004(13) -0.0031(15)
C11 0.0177(15) 0.0154(15) 0.0197(16) -0.0012(12) 0.0046(12) -0.0038(12)
C12 0.0330(18) 0.0311(19) 0.0192(18) 0.0088(15) 0.0096(14) 0.0098(15)
C13 0.0322(18) 0.0307(18) 0.0258(19) 0.0051(15) 0.0145(14) 0.0115(16)
C14 0.0240(16) 0.0189(16) 0.0113(15) -0.0025(12) 0.0044(12) -0.0049(12)
C15 0.0243(16) 0.0211(17) 0.0155(16) 0.0043(13) 0.0028(12) -0.0023(13)
C16 0.0189(15) 0.0194(16) 0.0206(17) 0.0009(13) 0.0039(12) 0.0017(13)
C17 0.0260(16) 0.0192(16) 0.0176(17) -0.0011(13) 0.0048(12) -0.0023(13)

loop_
_atom_type_symbol
_atom_type_description
_atom_type_scat_dispersion_real
_atom_type_scat_dispersion_imag
_atom_type_scat_source
C C 0.0181 0.0091 'International Tables Vol C Tables 4.2.6.8 and 6.1.1.4'
H H 0.0000 0.0000 'International Tables Vol C Tables 4.2.6.8 and 6.1.1.4'
Fe Fe -1.1336 3.1974 'International Tables Vol C Tables 4.2.6.8 and 6.1.1.4'

loop_
_geom_angle_atom_site_label_1
_geom_angle_atom_site_label_2
_geom_angle_atom_site_label_3
_geom_angle
_geom_angle_site_symmetry_1
C2 Fe1 C3 40.82(11) .
C2 Fe1 C9 114.02(13) .
C3 Fe1 C9 146.77(13) .
C2 Fe1 C8 146.39(12) .
C3 Fe1 C8 171.94(13) .
C9 Fe1 C8 40.58(12) .
C2 Fe1 C10 107.29(12) .
C3 Fe1 C10 115.45(13) .
C9 Fe1 C10 40.74(12) .
C8 Fe1 C10 68.41(13) .
C2 Fe1 C1 41.17(11) .
C3 Fe1 C1 69.01(11) .
C9 Fe1 C1 106.78(12) .
C8 Fe1 C1 114.57(12) .
C10 Fe1 C1 129.76(12) .
C2 Fe1 C6 131.13(12) .
C3 Fe1 C6 109.81(13) .
C9 Fe1 C6 68.01(13) .
C8 Fe1 C6 68.10(13) .
C10 Fe1 C6 40.32(12) .
C1 Fe1 C6 169.27(12) .
C2 Fe1 C4 68.19(13) .
C3 Fe1 C4 40.35(12) .
C9 Fe1 C4 170.67(12) .
C8 Fe1 C4 132.98(13) .
C10 Fe1 C4 148.40(12) .
C1 Fe1 C4 68.51(11) .
C6 Fe1 C4 117.99(12) .
C2 Fe1 C7 170.83(12) .
C3 Fe1 C7 132.94(13) .
C9 Fe1 C7 68.11(13) .
C8 Fe1 C7 40.57(12) .
C10 Fe1 C7 68.08(13) .
C1 Fe1 C7 147.84(12) .
C6 Fe1 C7 40.37(12) .
C4 Fe1 C7 111.26(13) .
C2 Fe1 C5 68.33(12) .
C3 Fe1 C5 68.04(12) .
C9 Fe1 C5 131.12(12) .
C8 Fe1 C5 109.53(12) .
C10 Fe1 C5 169.44(12) .
C1 Fe1 C5 40.76(11) .
C6 Fe1 C5 149.56(12) .
C4 Fe1 C5 40.22(11) .
C7 Fe1 C5 117.60(13) .
C5 C1 C2 106.6(3) .
C5 C1 C11 124.7(3) .
C2 C1 C11 128.6(3) .
C5 C1 Fe1 69.87(16) .
C2 C1 Fe1 68.90(16) .
C11 C1 Fe1 123.33(19) .
C3 C2 C1 108.2(3) .
C3 C2 Fe1 69.60(17) .
C1 C2 Fe1 69.93(16) .
C3 C2 H2 127.0(17) .
C1 C2 H2 124.5(17) .
Fe1 C2 H2 121.3(16) .
C4 C3 C2 108.2(3) .
C4 C3 Fe1 70.55(17) .
C2 C3 Fe1 69.58(16) .
C4 C3 H3 126.8(17) .
C2 C3 H3 124.9(17) .
Fe1 C3 H3 122.5(17) .
C3 C4 C5 108.3(3) .
C3 C4 Fe1 69.09(17) .
C5 C4 Fe1 69.92(16) .
C3 C4 H4 127.9(18) .
C5 C4 H4 123.8(18) .
Fe1 C4 H4 125.0(17) .
C4 C5 C1 108.7(3) .
C4 C5 Fe1 69.85(17) .
C1 C5 Fe1 69.38(16) .
C4 C5 H5 123.9(17) .
C1 C5 H5 127.3(17) .
Fe1 C5 H5 124.8(17) .
C10 C6 C7 108.5(3) .
C10 C6 Fe1 69.64(17) .
C7 C6 Fe1 70.00(17) .
C10 C6 H6 127(2) .
C7 C6 H6 125(2) .
Fe1 C6 H6 124(2) .
C6 C7 C8 107.8(3) .
C6 C7 Fe1 69.64(18) .
C8 C7 Fe1 69.27(18) .
C6 C7 H7 124(2) .
C8 C7 H7 128(2) .
Fe1 C7 H7 123(2) .
C9 C8 C7 107.8(3) .
C9 C8 Fe1 69.47(17) .
C7 C8 Fe1 70.16(18) .
C9 C8 H8 126.7(17) .
C7 C8 H8 125.3(17) .
Fe1 C8 H8 122.1(17) .
C8 C9 C10 108.3(3) .
C8 C9 Fe1 69.95(18) .
C10 C9 Fe1 69.95(17) .
C8 C9 H9 127.3(18) .
C10 C9 H9 124.3(18) .
Fe1 C9 H9 122.9(18) .
C6 C10 C9 107.6(3) .
C6 C10 Fe1 70.03(17) .
C9 C10 Fe1 69.32(17) .
C6 C10 H10 128.3(19) .
C9 C10 H10 124.0(19) .
Fe1 C10 H10 123.3(19) .
C16 C11 C12 116.9(3) .
C16 C11 C1 123.2(3) .
C12 C11 C1 119.9(3) .
C13 C12 C11 121.8(3) .
C13 C12 H12 120.4(19) .
C11 C12 H12 117.8(19) .
C12 C13 C14 120.8(3) .
C12 C13 H13 121(2) .
C14 C13 H13 119(2) .
C15 C14 C13 118.3(3) .
C15 C14 C17 122.5(3) .
C13 C14 C17 119.2(3) .
C16 C15 C14 120.4(3) .
C16 C15 H15 120.0(16) .
C14 C15 H15 119.5(16) .
C15 C16 C11 121.6(3) .
C15 C16 H16 119.0(18) .
C11 C16 H16 119.3(18) .
C17 C17 C14 176.7(4) 3_656

loop_
_geom_bond_atom_site_label_1
_geom_bond_atom_site_label_2
_geom_bond_distance
_geom_bond_site_symmetry_2
Fe1 C2 2.040(3) .
Fe1 C3 2.040(3) .
Fe1 C9 2.042(3) .
Fe1 C8 2.048(3) .
Fe1 C10 2.050(3) .
Fe1 C1 2.054(3) .
Fe1 C6 2.055(3) .
Fe1 C4 2.059(3) .
Fe1 C7 2.060(3) .
Fe1 C5 2.060(3) .
C1 C5 1.433(4) .
C1 C2 1.439(4) .
C1 C11 1.473(4) .
C2 C3 1.423(4) .
C2 H2 0.93(3) .
C3 C4 1.414(4) .
C3 H3 0.92(3) .
C4 C5 1.417(4) .
C4 H4 0.95(3) .
C5 H5 0.91(3) .
C6 C10 1.415(4) .
C6 C7 1.420(4) .
C6 H6 0.88(3) .
C7 C8 1.424(4) .
C7 H7 0.91(3) .
C8 C9 1.418(5) .
C8 H8 0.91(3) .
C9 C10 1.424(4) .
C9 H9 0.93(3) .
C10 H10 0.90(3) .
C11 C16 1.399(4) .
C11 C12 1.399(4) .
C12 C13 1.374(4) .
C12 H12 0.96(3) .
C13 C14 1.397(4) .
C13 H13 0.93(3) .
C14 C15 1.393(4) .
C14 C17 1.441(4) .
C15 C16 1.387(4) .
C15 H15 0.95(3) .
C16 H16 0.94(3) .
C17 C17 1.196(5) 3_656
